data_7115247
loop_
_publ_author_name
'Brechin, Euan K.'
'Huffman, John C.'
'Christou, George'
'Yoo, Jae'
'Nakano, Motohiro'
'Hendrickson, David N.'

_publ_section_title
;
 A new class of single-molecule magnets: mixed-valent
 [Mn4(O2CMe)2(Hpdm)6][ClO4]2 with an S = 8 ground state
;
_journal_issue 9
_journal_name_full 'Chemical Communications'
_journal_page_first 783
_journal_paper_doi 10.1039/a901106d
_journal_year 1999
_chemical_formula_sum 'C58 H78 Cl2 Mn4 N8 O26'
_chemical_formula_weight 1593.95
_space_group_IT_number 2
_symmetry_cell_setting triclinic
_symmetry_space_group_name_Hall '-P 1'
_symmetry_space_group_name_H-M 'P -1'
_audit_creation_method 'minor manual editing of SDT2CIF v. 1.2 BETA  output'
_cell_angle_alpha 104.577(17)
_cell_angle_beta 93.422(17)
_cell_angle_gamma 106.063(15)
_cell_formula_units_Z 1
_cell_length_a 11.914(4)
_cell_length_b 15.342(5)
_cell_length_c 9.660(3)
_cell_measurement_reflns_used 30
_cell_measurement_temperature 105.
_cell_measurement_theta_max 10.22
_cell_measurement_theta_min 8.69
_cell_volume 1626.2(9)
_computing_cell_refinement 'XTEL, local package'
_computing_data_collection 'NPS, local program'
_computing_data_reduction 'XTEL, local package'
_computing_molecular_graphics 'XTEL, local package'
_computing_publication_material 'XTEL, local package'
_computing_structure_refinement 'XTEL, local package'
_computing_structure_solution MULTAN78
_diffrn_ambient_temperature 105.
_diffrn_measured_fraction_theta_full 0
_diffrn_measured_fraction_theta_max 1
_diffrn_measurement_device_type 'refurbished Picker diffractometer'
_diffrn_measurement_method '\q/2\q scans'
_diffrn_radiation_type 'Mo K\a'
_diffrn_radiation_wavelength 0.71069
_diffrn_reflns_av_R_equivalents 0.198
_diffrn_reflns_limit_h_max 5
_diffrn_reflns_limit_h_min -14
_diffrn_reflns_limit_k_max 18
_diffrn_reflns_limit_k_min -18
_diffrn_reflns_limit_l_max 11
_diffrn_reflns_limit_l_min -11
_diffrn_reflns_number 6313
_diffrn_reflns_theta_full 0
_diffrn_reflns_theta_max 24.9987
_diffrn_reflns_theta_min 3.02791
_diffrn_standards_decay_% 0
_diffrn_standards_interval_count 400
_diffrn_standards_number 4
_exptl_absorpt_coefficient_mu 0.9317
_exptl_absorpt_correction_type none
_exptl_absorpt_process_details none
_exptl_crystal_colour brown
_exptl_crystal_density_diffrn 1.628
_exptl_crystal_density_method 'not measured'
_exptl_crystal_description prism
_exptl_crystal_F_000 824
_exptl_crystal_size_max .32
_exptl_crystal_size_mid .20
_exptl_crystal_size_min .18
_refine_diff_density_max 1.16
_refine_diff_density_min -1.19
_refine_ls_abs_structure_details none
_refine_ls_extinction_coef -0.00000026(15)
_refine_ls_extinction_expression
;                                                                               
Larson, A. C. (1967).  Acta Cryst. 23, p. 664.  Eq. (3)                         
;
_refine_ls_extinction_method Zachariasen
_refine_ls_goodness_of_fit_ref 2.2652
_refine_ls_matrix_type full
_refine_ls_number_parameters 417
_refine_ls_number_reflns 3039
_refine_ls_R_factor_gt 0.0871
_refine_ls_shift/su_max 0.0261
_refine_ls_structure_factor_coef F
_refine_ls_weighting_details w^-1^=\s^2^(F)+(.03F)^2^
_refine_ls_weighting_scheme calc
_refine_ls_wR_factor_ref 0.0679
_reflns_number_gt 3042
_reflns_number_total 5709
_reflns_threshold_expression F^2^>2.33\s(F^2^)
_cod_data_source_file 901106d.txt
_cod_data_source_block MSC98149
_cod_original_cell_volume 1626.1(9)
_cod_database_code 7115247

loop_
_symmetry_equiv_pos_as_xyz
x,y,z
-x,-y,-z

loop_
_atom_site_label
_atom_site_type_symbol
_atom_site_fract_x
_atom_site_fract_y
_atom_site_fract_z
_atom_site_U_iso_or_equiv
_atom_site_adp_type
_atom_site_occupancy
_atom_site_disorder_group
MN1 MN 0.95747(9) 0.94014(7) 0.33131(12) 0.0191(5) Uani 1 0
MN2 MN 0.88497(10) 1.13780(8) 0.46560(12) 0.0249(5) Uani 1 0
O3 O 1.0549(4) 0.9057(3) 0.1832(5) 0.024(2) Uani 1 0
C4 C 1.1357(6) 0.8656(5) 0.1962(8) 0.025(3) Uani 1 0
O5 O 1.1738(4) 0.8507(3) 0.3047(5) 0.026(2) Uani 1 0
C6 C 1.1869(6) 0.8383(5) 0.0567(8) 0.034(3) Uani 1 0
O7 O 0.9549(4) 1.0511(3) 0.2838(5) 0.0189(19) Uani 1 0
C8 C 1.0266(6) 1.0931(5) 0.1963(8) 0.029(3) Uani 1 0
C9 C 1.0463(6) 1.2005(5) 0.2326(8) 0.023(3) Uani 1 0
N10 N 0.9916(5) 1.2335(4) 0.3441(6) 0.023(2) Uani 1 0
C11 C 1.0057(8) 1.3291(5) 0.3789(8) 0.033(3) Uani 1 0
C12 C 0.9471(9) 1.3647(6) 0.5057(9) 0.052(4) Uani 1 0
O13 O 0.8870(6) 1.2905(4) 0.5598(6) 0.057(3) Uani 1 0
C14 C 1.1048(7) 1.2535(5) 0.1546(8) 0.030(3) Uani 1 0
C15 C 1.1203(8) 1.3485(6) 0.1903(9) 0.044(4) Uani 1 0
C16 C 1.0660(9) 1.3853(6) 0.3087(10) 0.047(4) Uani 1 0
O17 O 1.1165(4) 1.0066(3) 0.5047(5) 0.0171(19) Uani 1 0
C18 C 1.2234(6) 1.0577(5) 0.4779(8) 0.024(3) Uani 1 0
C19 C 1.3279(6) 1.0458(6) 0.5653(7) 0.030(3) Uani 1 0
N20 N 0.6958(5) 1.0349(4) 0.3985(6) 0.024(3) Uani 1 0
C21 C 0.6035(7) 1.0467(6) 0.3192(8) 0.033(4) Uani 1 0
C22 C 0.6303(8) 1.1334(7) 0.2735(10) 0.049(5) Uani 1 0
O23 O 0.7454(7) 1.1778(5) 0.2921(9) 0.042(4) Uani 0.742(16) 0
C24 C 1.4346(6) 1.1121(6) 0.5947(8) 0.035(3) Uani 1 0
C25 C 1.5268(7) 1.0977(6) 0.6711(9) 0.038(4) Uani 1 0
C26 C 0.4960(7) 0.9823(6) 0.2867(9) 0.039(4) Uani 1 0
O27 O 0.9442(4) 0.8338(3) 0.3982(5) 0.0227(19) Uani 1 0
C28 C 0.8795(7) 0.7445(5) 0.3099(9) 0.036(4) Uani 1 0
C29 C 0.7803(7) 0.7480(5) 0.2111(8) 0.029(3) Uani 1 0
N30 N 0.7901(5) 0.8310(4) 0.1865(6) 0.022(2) Uani 1 0
C31 C 0.7056(6) 0.8368(6) 0.0889(8) 0.027(3) Uani 1 0
C32 C 0.7294(7) 0.9268(6) 0.0510(8) 0.034(3) Uani 1 0
O33 O 0.6450(6) 0.9280(4) -0.0568(7) 0.069(3) Uani 1 0
C34 C 0.6844(7) 0.6695(5) 0.1528(9) 0.041(4) Uani 1 0
C35 C 0.5989(8) 0.6773(7) 0.0568(10) 0.053(4) Uani 1 0
C36 C 0.6083(7) 0.7624(6) 0.0262(9) 0.036(4) Uani 1 0
CL37 CL 0.7045(3) 1.4207(2) 0.2634(4) 0.0821(15) Uani 1 0
O38 O 0.6613(17) 1.4008(13) 0.395(2) 0.301(16) Uani 1 0
O39 O 0.6258(13) 1.4440(7) 0.1935(15) 0.281(10) Uani 1 0
O40 O 0.7260(14) 1.3384(6) 0.2029(10) 0.208(9) Uani 1 0
O41 O 0.7937(8) 1.4950(6) 0.3153(16) 0.189(8) Uani 1 0
O23A O 0.644(3) 1.224(2) 0.404(3) 0.001(10) Uiso 0.149(14) 0
N42 N 0.3609(8) 1.2134(6) 0.3115(10) 0.076(3) Uiso 1 0
C43 C 0.3703(10) 1.2906(9) 0.3714(13) 0.077(3) Uiso 1 0
C44 C 0.3850(13) 1.3836(10) 0.4436(15) 0.114(5) Uiso 1 0
C45 C 0.340(2) 0.6246(15) 0.290(2) 0.065(6) Uiso 0.5 0
C46 C 0.077(2) 0.5740(16) 0.053(3) 0.080(7) Uiso 0.5 0
C47 C 0.023(2) 0.4729(17) -0.051(3) 0.086(8) Uiso 0.499995 0
C48 C 0.369(3) 0.556(2) 0.235(4) 0.146(12) Uiso 0.5 0
C49 C 0.1589(12) 0.5943(9) 0.1848(15) 0.022(3) Uiso 0.5 0
C50 C 0.277(2) 0.6212(16) 0.153(3) 0.073(7) Uiso 0.5 0
C51 C 0.270(3) 0.633(2) 0.245(4) 0.115(11) Uiso 0.5 0
H1 H 1.2029 0.7799 0.0484 0.0457 Uiso 1 0
H2 H 1.1313 0.8314 -0.0232 0.0457 Uiso 1 0
H3 H 1.2575 0.8859 0.0579 0.0457 Uiso 1 0
H4 H 1.1017 1.0828 0.2069 0.04 Uiso 1 0
H5 H 0.9915 1.0654 0.0977 0.04 Uiso 1 0
H6 H 1.0045 1.41 0.5797 0.061 Uiso 1 0
H7 H 0.8915 1.3927 0.4752 0.061 Uiso 1 0
H8 H 1.1358 1.2246 0.0728 0.0411 Uiso 1 0
H9 H 1.1654 1.3871 0.1375 0.0561 Uiso 1 0
H10 H 1.0731 1.4509 0.3378 0.0589 Uiso 1 0
H11 H 1.2282 1.0356 0.3763 0.0349 Uiso 1 0
H12 H 1.2276 1.1223 0.5 0.0349 Uiso 1 0
H13 H 1.409 0.8256 0.6732 0.0609 Uiso 1 0
H14 H 1.4002 0.8825 0.8274 0.0609 Uiso 1 0
H15 H 1.4454 1.1672 0.5613 0.0448 Uiso 1 0
H16 H 1.605 1.1445 0.6937 0.0498 Uiso 1 0
H17 H 1.5665 1.0061 0.7687 0.0513 Uiso 1 0
H18 H 0.9309 0.7187 0.2527 0.0485 Uiso 1 0
H19 H 0.8481 0.7054 0.3686 0.0485 Uiso 1 0
H20 H 0.7318 0.9752 0.135 0.0455 Uiso 1 0
H21 H 0.8037 0.9392 0.0167 0.0455 Uiso 1 0
H22 H 0.6771 0.6121 0.1768 0.0547 Uiso 1 0
H23 H 0.5327 0.6245 0.0132 0.0669 Uiso 1 0
H24 H 0.5488 0.7685 -0.0362 0.05 Uiso 1 0
H25 H 0.4172 1.4294 0.3891 0.1127 Uiso 1 0
H26 H 0.3121 1.3978 0.4711 0.1127 Uiso 1 0
H27 H 0.4391 1.4081 0.5353 0.1127 Uiso 1 0

loop_
_atom_site_aniso_label
_atom_site_aniso_U_11
_atom_site_aniso_U_22
_atom_site_aniso_U_33
_atom_site_aniso_U_12
_atom_site_aniso_U_13
_atom_site_aniso_U_23
MN1 0.0193(17) 0.018(3) 0.0148(11) 0.0102(5) -0.0005(5) -0.0035(5)
MN2 0.024(2) 0.023(3) 0.0203(14) 0.0113(6) 0.0015(6) -0.0054(6)
O3 0.024(3) 0.021(4) 0.018(3) 0.010(2) 0.001(2) -0.005(2)
C4 0.011(4) 0.019(5) 0.032(5) 0.000(3) 0.001(3) -0.007(4)
O5 0.027(4) 0.038(6) 0.011(3) 0.024(3) 0.000(2) -0.005(2)
C6 0.027(5) 0.049(8) 0.024(5) 0.029(4) -0.001(4) -0.000(4)
O7 0.024(3) 0.016(3) 0.015(3) 0.009(2) 0.010(2) -0.001(2)
C8 0.022(5) 0.027(6) 0.029(5) 0.012(4) -0.007(4) -0.003(4)
C9 0.021(4) 0.024(5) 0.020(5) 0.008(3) -0.004(3) 0.001(3)
N10 0.038(5) 0.025(5) 0.008(3) 0.020(3) 0.004(3) 0.001(3)
C11 0.057(7) 0.027(6) 0.022(5) 0.023(4) 0.013(4) 0.011(4)
C12 0.100(12) 0.040(8) 0.024(5) 0.053(6) 0.021(5) -0.000(4)
O13 0.099(10) 0.045(7) 0.044(5) 0.056(4) 0.022(4) 0.013(3)
C14 0.040(6) 0.024(5) 0.025(5) 0.013(4) 0.010(4) 0.004(4)
C15 0.065(8) 0.040(8) 0.031(6) 0.018(5) 0.006(5) 0.016(4)
C16 0.084(10) 0.026(6) 0.033(6) 0.025(5) 0.017(5) 0.009(4)
O17 0.015(3) 0.023(4) 0.012(3) 0.013(2) 0.007(2) -0.002(2)
C18 0.024(5) 0.021(5) 0.023(5) 0.012(4) -0.007(4) 0.000(4)
C19 0.030(5) 0.043(8) 0.009(4) 0.023(4) 0.002(3) -0.009(4)
N20 0.032(5) 0.034(6) 0.013(4) 0.019(3) 0.010(3) 0.008(3)
C21 0.029(5) 0.055(9) 0.015(5) 0.026(5) 0.007(4) 0.003(4)
C22 0.041(7) 0.069(12) 0.053(7) 0.035(5) 0.011(5) 0.024(6)
O23 0.038(6) 0.044(8) 0.058(7) 0.017(4) 0.007(4) 0.029(4)
C24 0.016(4) 0.046(8) 0.034(5) 0.013(4) -0.003(4) -0.001(4)
C25 0.020(5) 0.059(10) 0.026(5) 0.006(4) 0.001(4) 0.002(5)
C26 0.026(5) 0.056(10) 0.034(6) 0.024(5) 0.001(4) 0.006(5)
O27 0.024(3) 0.019(4) 0.017(3) 0.014(2) -0.008(2) -0.008(2)
C28 0.038(6) 0.030(6) 0.032(6) 0.013(4) -0.004(4) -0.002(4)
C29 0.035(5) 0.024(6) 0.024(5) 0.010(4) 0.002(4) 0.004(4)
N30 0.022(4) 0.027(5) 0.009(3) 0.011(3) -0.002(3) -0.006(3)
C31 0.028(5) 0.040(7) 0.012(4) 0.014(4) 0.005(4) 0.003(4)
C32 0.035(6) 0.039(7) 0.024(5) 0.025(4) -0.005(4) -0.005(4)
O33 0.069(8) 0.063(10) 0.069(6) 0.011(4) -0.041(4) 0.025(4)
C34 0.039(6) 0.028(6) 0.041(6) -0.005(4) -0.014(5) 0.002(4)
C35 0.043(7) 0.055(10) 0.048(7) -0.001(5) -0.017(5) 0.008(5)
C36 0.028(5) 0.045(8) 0.027(5) 0.002(4) -0.007(4) 0.007(4)
CL37 0.070(6) 0.053(7) 0.105(7) 0.0154(16) -0.019(2) 0.0031(19)
O38 0.40(4) 0.30(5) 0.36(3) 0.26(2) 0.27(2) 0.160(18)
O39 0.36(3) 0.072(12) 0.32(2) 0.007(9) -0.300(15) 0.026(8)
O40 0.42(4) 0.057(10) 0.109(10) 0.098(9) 0.000(10) -0.017(5)
O41 0.088(10) 0.057(10) 0.36(3) -0.005(5) -0.088(10) -0.000(8)

loop_
_atom_type_symbol
_atom_type_description
_atom_type_scat_dispersion_real
_atom_type_scat_dispersion_imag
_atom_type_scat_source
MN Mn 0.295 0.729 'International Tables Vol. IV (1974) Table 2.2B'
CL Cl 0.132 0.159 'International Tables Vol. IV (1974) Table 2.2B'
O O 0.008 0.006 'International Tables Vol. IV (1974) Table 2.2B'
N N 0.004 0.003 'International Tables Vol. IV (1974) Table 2.2B'
C C 0.002 0.002 'International Tables Vol. IV (1974) Table 2.2B'
H H 0 0 'International Tables Vol. IV (1974) Table 2.2B'

loop_
_geom_angle_atom_site_label_1
_geom_angle_atom_site_label_2
_geom_angle_atom_site_label_3
_geom_angle
_geom_angle_site_symmetry_1
_geom_angle_site_symmetry_3
_geom_angle_publ_flag
O3 MN1 O7 93.9(2) . . no
O3 MN1 O17 170.17(19) . 2_776 no
O3 MN1 O17 91.95(17) . . no
O3 MN1 O27 94.8(2) . . no
O3 MN1 N30 90.56(19) . . no
O7 MN1 O17 82.10(19) . 2_776 no
O7 MN1 O17 97.03(18) . . no
O7 MN1 O27 171.3(2) . . no
O7 MN1 N30 101.6(2) . . no
O17 MN1 O17 79.73(17) 2_776 . no
O17 MN1 O27 89.48(19) 2_776 . no
O17 MN1 O27 83.43(18) . . no
O17 MN1 N30 99.01(19) 2_776 . no
O17 MN1 N30 161.01(19) . . no
O27 MN1 N30 77.6(2) . . no
O5 MN2 O7 145.23(17) 2_776 . no
O5 MN2 O13 73.1(2) 2_776 . no
O5 MN2 O17 78.59(16) 2_776 2_776 no
O5 MN2 O27 78.53(17) 2_776 2_776 no
O5 MN2 N10 138.60(18) 2_776 . no
O5 MN2 N20 80.99(19) 2_776 . no
O7 MN2 O13 139.2(2) . . no
O7 MN2 O17 67.10(16) . 2_776 no
O7 MN2 O27 87.35(16) . 2_776 no
O7 MN2 N10 70.26(19) . . no
O7 MN2 N20 92.44(19) . . no
O13 MN2 O17 150.41(19) . 2_776 no
O13 MN2 O27 90.47(19) . 2_776 no
O13 MN2 N10 69.0(2) . . no
O13 MN2 N20 112.4(2) . . no
O17 MN2 O27 75.39(16) 2_776 2_776 no
O17 MN2 N10 133.70(18) 2_776 . no
O17 MN2 N20 70.72(18) 2_776 . no
O27 MN2 N10 85.60(19) 2_776 . no
O27 MN2 N20 143.1(2) 2_776 . no
N10 MN2 N20 128.8(2) . . no
O38 CL37 O39 109.2(11) . . no
O38 CL37 O40 99.4(8) . . no
O38 CL37 O41 102.0(10) . . no
O39 CL37 O40 118.3(8) . . no
O39 CL37 O41 108.0(7) . . no
O40 CL37 O41 117.9(8) . . no
MN1 O3 C4 125.5(5) . . no
MN2 O5 C4 133.5(4) 2_776 . no
MN1 O7 MN2 107.3(2) . . no
MN1 O7 C8 125.7(4) . . no
MN2 O7 C8 121.4(4) . . no
MN2 O13 C12 123.0(5) . . no
MN1 O17 MN1 100.27(17) . 2_776 no
MN1 O17 MN2 92.03(16) . 2_776 no
MN1 O17 MN2 103.2(2) 2_776 2_776 no
MN1 O17 C18 120.7(4) 2_776 . no
MN1 O17 C18 121.9(4) . . no
MN2 O17 C18 113.8(4) 2_776 . no
O23A O23 C22 57.5(10) . . no
MN1 O27 MN2 106.1(2) . 2_776 no
MN1 O27 C28 119.6(4) . . no
MN2 O27 C28 123.5(4) 2_776 . no
MN2 N10 C9 122.1(5) . . no
MN2 N10 C11 122.5(5) . . no
C9 N10 C11 115.3(7) . . no
MN2 N20 C19 118.0(5) . 2_776 no
MN2 N20 C21 126.5(6) . . no
C19 N20 C21 115.4(7) 2_776 . no
MN1 N30 C29 107.9(4) . . no
MN1 N30 C31 133.6(5) . . no
C29 N30 C31 118.5(6) . . no
O23 O23A C22 45.1(9) . . no
O23 O23A H13 77.6(18) . 2_776 no
C22 O23A H13 34.0(11) . 2_776 no
O3 C4 O5 127.4(7) . . no
O3 C4 C6 112.9(7) . . no
O5 C4 C6 119.7(6) . . no
C4 C6 H1 109.3(7) . . no
C4 C6 H2 109.3(6) . . no
C4 C6 H3 109.6(6) . . no
H1 C6 H2 109.2(7) . . no
H1 C6 H3 109.7(6) . . no
H2 C6 H3 109.8(8) . . no
O7 C8 C9 112.6(6) . . no
O7 C8 H4 109.7(7) . . no
O7 C8 H5 109.5(7) . . no
C9 C8 H4 108.3(7) . . no
C9 C8 H5 108.1(7) . . no
H4 C8 H5 108.7(7) . . no
N10 C9 C8 113.5(7) . . no
N10 C9 C14 123.8(7) . . no
C8 C9 C14 122.5(7) . . no
N10 C11 C12 114.4(7) . . no
N10 C11 C16 123.3(7) . . no
C12 C11 C16 122.3(8) . . no
O13 C12 C11 111.1(6) . . no
O13 C12 H6 109.1(8) . . no
O13 C12 H7 108.5(9) . . no
C11 C12 H6 109.6(9) . . no
C11 C12 H7 108.9(8) . . no
H6 C12 H7 109.7(8) . . no
C9 C14 C15 120.7(8) . . no
C9 C14 H8 119.4(7) . . no
C15 C14 H8 119.9(9) . . no
C14 C15 C16 116.5(8) . . no
C14 C15 H9 120.9(9) . . no
C16 C15 H9 122.6(8) . . no
C11 C16 C15 120.2(8) . . no
C11 C16 H10 119.7(9) . . no
C15 C16 H10 120.1(10) . . no
O17 C18 C19 112.0(6) . . no
O17 C18 H11 108.2(6) . . no
O17 C18 H12 109.4(6) . . no
C19 C18 H11 108.7(6) . . no
C19 C18 H12 109.9(6) . . no
H11 C18 H12 108.5(8) . . no
N20 C19 C18 114.5(7) 2_776 . no
N20 C19 C24 124.8(7) 2_776 . no
C18 C19 C24 120.6(8) . . no
N20 C21 C22 115.8(7) . . no
N20 C21 C26 121.8(8) . . no
C22 C21 C26 122.4(8) . . no
O23 C22 O23A 77.4(12) . . no
O23 C22 C21 112.6(7) . . no
O23 C22 H13 109.6(9) . 2_776 no
O23 C22 H14 108.9(10) . 2_776 no
O23A C22 C21 112.2(13) . . no
O23A C22 H13 34.4(11) . 2_776 no
O23A C22 H14 131.9(13) . 2_776 no
C21 C22 H13 109.0(9) . 2_776 no
C21 C22 H14 108.7(9) . 2_776 no
H13 C22 H14 108.0(8) 2_776 2_776 no
C19 C24 C25 118.7(8) . . no
C19 C24 H15 119.8(7) . . no
C25 C24 H15 121.4(8) . . no
C24 C25 C26 117.6(8) . 2_776 no
C24 C25 H16 120.5(9) . . no
C26 C25 H16 122.0(8) 2_776 . no
C21 C26 C25 121.6(8) . 2_776 no
C21 C26 H17 118.9(10) . 2_776 no
C25 C26 H17 119.5(9) 2_776 2_776 no
O27 C28 C29 112.4(6) . . no
O27 C28 H18 108.4(7) . . no
O27 C28 H19 109.0(7) . . no
C29 C28 H18 108.4(7) . . no
C29 C28 H19 108.8(7) . . no
H18 C28 H19 109.9(7) . . no
N30 C29 C28 116.0(7) . . no
N30 C29 C34 123.0(7) . . no
C28 C29 C34 121.0(7) . . no
N30 C31 C32 116.1(7) . . no
N30 C31 C36 121.9(8) . . no
C32 C31 C36 122.0(7) . . no
O33 C32 C31 114.5(7) . . no
O33 C32 H20 107.9(6) . . no
O33 C32 H21 107.6(8) . . no
C31 C32 H20 108.5(8) . . no
C31 C32 H21 108.3(6) . . no
H20 C32 H21 109.9(8) . . no
C29 C34 C35 117.4(8) . . no
C29 C34 H22 121.4(8) . . no
C35 C34 H22 121.2(8) . . no
C34 C35 C36 120.8(8) . . no
C34 C35 H23 119.7(10) . . no
C36 C35 H23 119.5(9) . . no
C31 C36 C35 118.1(7) . . no
C31 C36 H24 121.0(9) . . no
C35 C36 H24 120.8(8) . . no
N42 C43 C44 178.4(14) . . no
C43 C44 H25 114.8(14) . . no
C43 C44 H26 115.0(14) . . no
C43 C44 H27 115.0(13) . . no
H25 C44 H26 103.3(13) . . no
H25 C44 H27 103.5(13) . . no
H26 C44 H27 103.7(13) . . no
C48 C45 C50 92(2) . . no
C48 C45 C51 119(4) . . no
C50 C45 C51 35(2) . . no
C47 C46 C47 58(2) 2_565 . no
C47 C46 C49 116(2) 2_565 . no
C47 C46 C49 122.8(17) . . no
C46 C47 C46 122(2) 2_565 . no
C46 C47 C47 74(2) 2_565 2_565 no
C46 C47 C47 48.0(16) . 2_565 no
C45 C48 C50 49.1(18) . . no
C45 C48 C51 26.9(17) . . no
C50 C48 C51 26.3(12) . . no
C46 C49 C50 109.0(18) . . no
C46 C49 C51 144(2) . . no
C50 C49 C51 36.5(16) . . no
C45 C50 C48 38.4(13) . . no
C45 C50 C49 99(2) . . no
C45 C50 C51 40(3) . . no
C48 C50 C49 110.3(19) . . no
C48 C50 C51 73(3) . . no
C49 C50 C51 66(3) . . no
C45 C51 C48 34(2) . . no
C45 C51 C49 147(4) . . no
C45 C51 C50 105(4) . . no
C48 C51 C49 119(2) . . no
C48 C51 C50 81(3) . . no
C49 C51 C50 78(3) . . no
O23A H13 C22 111.6(18) 2_776 2_776 no

loop_
_geom_bond_atom_site_label_1
_geom_bond_atom_site_label_2
_geom_bond_distance
_geom_bond_site_symmetry_2
_geom_bond_publ_flag
MN1 O3 1.957(5) . no
MN1 O7 1.879(5) . no
MN1 O17 1.967(4) 2_776 no
MN1 O17 2.264(4) . no
MN1 O27 1.873(5) . no
MN1 N30 2.319(6) . no
MN2 O5 2.346(5) 2_776 no
MN2 O5 2.346(5) 2_776 no
MN2 O7 2.271(4) . no
MN2 O13 2.283(5) . no
MN2 O17 2.300(5) 2_776 no
MN2 O27 2.227(4) 2_776 no
MN2 N10 2.272(6) . no
MN2 N20 2.310(6) . no
CL37 O38 1.474(16) . no
CL37 O39 1.301(9) . no
CL37 O40 1.351(9) . no
CL37 O41 1.287(8) . no
O3 C4 1.294(8) . no
O5 C4 1.216(8) . no
O7 C8 1.384(9) . no
O13 C12 1.405(11) . no
O17 C18 1.376(8) . no
O23 O23A 1.83(3) . no
O23 C22 1.330(11) . no
O27 C28 1.396(8) . no
O33 C32 1.412(8) . no
N10 C9 1.354(8) . no
N10 C11 1.379(9) . no
N20 C19 1.330(9) 2_776 no
N20 C21 1.381(8) . no
N30 C29 1.328(9) . no
N30 C31 1.375(8) . no
O23A C22 1.58(3) . no
O23A H13 0.96(3) 2_776 no
N42 C43 1.151(12) . no
C4 C6 1.523(10) . no
C6 H1 0.952(7) . no
C6 H2 0.951(7) . no
C6 H3 0.946(8) . no
C8 C9 1.542(10) . no
C8 H4 0.954(7) . no
C8 H5 0.955(7) . no
C9 C14 1.332(10) . no
C11 C12 1.504(10) . no
C11 C16 1.314(11) . no
C12 H6 0.943(9) . no
C12 H7 0.954(8) . no
C14 C15 1.367(10) . no
C14 H8 0.952(7) . no
C15 C16 1.418(11) . no
C15 H9 0.954(9) . no
C16 H10 0.952(8) . no
C18 C19 1.541(9) . no
C18 H11 0.965(7) . no
C18 H12 0.946(7) . no
C19 C24 1.351(10) . no
C21 C22 1.465(12) . no
C21 C26 1.346(11) . no
C22 H13 0.953(8) 2_776 no
C22 H14 0.965(9) 2_776 no
C24 C25 1.386(10) . no
C24 H15 0.957(9) . no
C25 C26 1.352(11) 2_776 no
C25 H16 0.979(8) . no
C26 H17 0.971(7) 2_776 no
C28 C29 1.495(10) . no
C28 H18 0.949(8) . no
C28 H19 0.945(9) . no
C29 C34 1.376(10) . no
C31 C32 1.473(11) . no
C31 C36 1.359(10) . no
C32 H20 0.945(7) . no
C32 H21 0.950(8) . no
C34 C35 1.387(11) . no
C34 H22 0.947(8) . no
C35 C36 1.386(12) . no
C35 H23 0.944(9) . no
C36 H24 0.943(7) . no
C43 C44 1.378(15) . no
C44 H25 0.990(15) . no
C44 H26 0.987(14) . no
C44 H27 0.986(14) . no
C45 C48 1.20(3) . no
C45 C50 1.46(3) . no
C45 C51 0.97(3) . no
C46 C47 1.20(3) 2_565 no
C46 C47 1.56(3) . no
C46 C49 1.47(2) . no
C47 C47 1.36(4) 2_565 no
C48 C50 1.93(4) . no
C48 C51 1.87(4) . no
C49 C50 1.42(3) . no
C49 C51 1.32(3) . no
C50 C51 0.87(4) . no
